data_7039834
loop_
_publ_author_name
'Yang, Wenxue'
'Zhao, Ke-Qing'
'Prior, Timothy J.'
'Hughes, David L.'
'Arbaoui, Abdessamad'
'Elsegood, Mark R. J.'
'Redshaw, Carl'

_publ_section_title
;
 Structural studies of Schiff-base [2 + 2] macrocycles derived from
 2,2'-oxydianiline and the ROP capability of their organoaluminium
 complexes.
;
_journal_issue 30
_journal_name_full 'Dalton transactions (Cambridge, England : 2003)'
_journal_page_first 11990
_journal_page_last 12005
_journal_paper_doi 10.1039/c6dt01997h
_journal_volume 45
_journal_year 2016
_chemical_formula_moiety 'C42 H32 N4 O4, C2 H3 N'
_chemical_formula_structural L1H2.MeCN
_chemical_formula_sum 'C44 H35 N5 O4'
_chemical_formula_weight 697.77
_space_group_crystal_system triclinic
_space_group_IT_number 2
_space_group_name_Hall '-P 1'
_space_group_name_H-M_alt 'P -1'
_symmetry_space_group_name_Hall '-P 1'
_symmetry_space_group_name_H-M 'P -1'
_atom_sites_solution_hydrogens mixed
_atom_sites_solution_primary direct
_atom_sites_solution_secondary difmap
_audit_creation_method SHELXL-2014/7
_audit_update_record
;
2015-12-15 deposited with the CCDC.
2016-06-20 downloaded from the CCDC.
;
_cell_angle_alpha 86.1300(10)
_cell_angle_beta 74.9780(10)
_cell_angle_gamma 89.6360(10)
_cell_formula_units_Z 2
_cell_length_a 11.0841(6)
_cell_length_b 12.2117(6)
_cell_length_c 13.8841(7)
_cell_measurement_reflns_used 9279
_cell_measurement_temperature 150(2)
_cell_measurement_theta_max 28.77
_cell_measurement_theta_min 2.34
_cell_volume 1810.81(16)
_computing_cell_refinement 'Bruker SAINT'
_computing_data_collection 'Bruker SMART'
_computing_data_reduction 'Bruker SAINT'
_computing_molecular_graphics 'ORTEP (Johnson, 1976 and Farrugia, 2012)'
_computing_publication_material 'SHELXL-2014/7 (Sheldrick, 2015) and WINGX (Farrugia, 2012)'
_computing_structure_refinement 'SHELXL-2014/7 (Sheldrick, 2014)'
_computing_structure_solution 'Bruker SHELXTL'
_diffrn_ambient_temperature 150(2)
_diffrn_measured_fraction_theta_full 0.993
_diffrn_measured_fraction_theta_max 0.870
_diffrn_measurement_device_type 'Bruker SMART 1000 CCD diffractometer'
_diffrn_measurement_method '\w rotation with narrow frames'
_diffrn_radiation_monochromator graphite
_diffrn_radiation_type MoK\a
_diffrn_radiation_wavelength 0.71073
_diffrn_reflns_av_R_equivalents 0.0125
_diffrn_reflns_av_unetI/netI 0.0189
_diffrn_reflns_Laue_measured_fraction_full 0.993
_diffrn_reflns_Laue_measured_fraction_max 0.870
_diffrn_reflns_limit_h_max 14
_diffrn_reflns_limit_h_min -14
_diffrn_reflns_limit_k_max 15
_diffrn_reflns_limit_k_min -16
_diffrn_reflns_limit_l_max 18
_diffrn_reflns_limit_l_min -18
_diffrn_reflns_number 16012
_diffrn_reflns_point_group_measured_fraction_full 0.993
_diffrn_reflns_point_group_measured_fraction_max 0.870
_diffrn_reflns_theta_full 25.242
_diffrn_reflns_theta_max 28.946
_diffrn_reflns_theta_min 1.671
_diffrn_source 'fine-focus sealed tube'
_exptl_absorpt_coefficient_mu 0.083
_exptl_absorpt_correction_T_max 0.979
_exptl_absorpt_correction_T_min 0.947
_exptl_absorpt_correction_type multi-scan
_exptl_absorpt_process_details 'SADABS v2.03, Sheldrick, G.M., (2001)'
_exptl_crystal_colour 'orangey red'
_exptl_crystal_density_diffrn 1.280
_exptl_crystal_description block
_exptl_crystal_F_000 732
_exptl_crystal_size_max 0.660
_exptl_crystal_size_mid 0.450
_exptl_crystal_size_min 0.250
_refine_diff_density_max 1.303
_refine_diff_density_min -0.538
_refine_diff_density_rms 0.044
_refine_ls_extinction_method none
_refine_ls_goodness_of_fit_ref 1.024
_refine_ls_hydrogen_treatment mixed
_refine_ls_matrix_type full
_refine_ls_number_parameters 487
_refine_ls_number_reflns 8329
_refine_ls_number_restraints 0
_refine_ls_restrained_S_all 1.024
_refine_ls_R_factor_all 0.0593
_refine_ls_R_factor_gt 0.0496
_refine_ls_shift/su_max 0.003
_refine_ls_shift/su_mean 0.000
_refine_ls_structure_factor_coef Fsqd
_refine_ls_weighting_details 'w=1/[\s^2^(Fo^2^)+(0.0674P)^2^+0.8651P] where P=(Fo^2^+2Fc^2^)/3'
_refine_ls_weighting_scheme calc
_refine_ls_wR_factor_gt 0.1324
_refine_ls_wR_factor_ref 0.1407
_reflns_Friedel_coverage 0.000
_reflns_number_gt 6933
_reflns_number_total 8329
_reflns_threshold_expression 'I > 2\s(I)'
_cod_data_source_file c6dt01997h2.cif
_cod_data_source_block l1h2c
_cod_depositor_comments 'Adding full bibliography for 7039831--7039842.cif.'
_cod_database_code 7039834
_shelx_shelxl_version_number 2014/7
_shelx_space_group_comment
;
The symmetry employed for this shelxl refinement is uniquely defined
by the following loop, which should always be used as a source of
symmetry information in preference to the above space-group names.
They are only intended as comments.
;
_shelx_estimated_absorpt_t_min 0.947
_shelx_estimated_absorpt_t_max 0.979
_shelxl_version_number 2013-4

loop_
_space_group_symop_operation_xyz
'x, y, z'
'-x, -y, -z'

loop_
_atom_site_label
_atom_site_type_symbol
_atom_site_fract_x
_atom_site_fract_y
_atom_site_fract_z
_atom_site_U_iso_or_equiv
_atom_site_adp_type
_atom_site_occupancy
_atom_site_site_symmetry_order
_atom_site_calc_flag
_atom_site_refinement_flags_posn
_atom_site_refinement_flags_adp
O1 O 0.32268(10) 0.57461(9) 0.17317(8) 0.0324(2) Uani 1 1 d . .
C1 C 0.44321(13) 0.54683(12) 0.13673(10) 0.0267(3) Uani 1 1 d . .
C2 C 0.48293(14) 0.44271(12) 0.16466(11) 0.0282(3) Uani 1 1 d . .
C3 C 0.60740(14) 0.41337(12) 0.12568(11) 0.0294(3) Uani 1 1 d . .
H3A H 0.6329 0.3419 0.1429 0.035 Uiso 1 1 calc R U
C4 C 0.69520(14) 0.48439(13) 0.06277(11) 0.0312(3) Uani 1 1 d . .
C5 C 0.65453(14) 0.58729(13) 0.03635(11) 0.0302(3) Uani 1 1 d . .
H5 H 0.7129 0.6373 -0.0066 0.036 Uiso 1 1 calc R U
C6 C 0.53019(13) 0.61962(12) 0.07099(11) 0.0271(3) Uani 1 1 d . .
C7 C 0.39579(14) 0.36710(12) 0.23553(11) 0.0303(3) Uani 1 1 d . .
H7 H 0.3239 0.3956 0.2795 0.036 Uiso 1 1 calc R U
C8 C 0.82908(15) 0.45001(15) 0.02389(15) 0.0422(4) Uani 1 1 d . .
H8A H 0.8391 0.4167 -0.0400 0.063 Uiso 1 1 calc R U
H8B H 0.8509 0.3965 0.0723 0.063 Uiso 1 1 calc R U
H8C H 0.8842 0.5145 0.0141 0.063 Uiso 1 1 calc R U
C12 C 0.49277(14) 0.72668(12) 0.03739(11) 0.0285(3) Uani 1 1 d . .
H12 H 0.5537 0.7740 -0.0063 0.034 Uiso 1 1 calc R U
N1 N 0.37924(12) 0.75883(10) 0.06536(9) 0.0289(3) Uani 1 1 d . .
C13 C 0.34539(14) 0.86164(12) 0.02746(11) 0.0291(3) Uani 1 1 d . .
C14 C 0.40509(16) 0.90969(13) -0.06710(12) 0.0362(3) Uani 1 1 d . .
H14 H 0.4730 0.8735 -0.1089 0.043 Uiso 1 1 calc R U
C15 C 0.36555(18) 1.00974(14) -0.10007(14) 0.0438(4) Uani 1 1 d . .
H15 H 0.4065 1.0419 -0.1644 0.053 Uiso 1 1 calc R U
C16 C 0.26677(19) 1.06310(14) -0.03990(15) 0.0457(4) Uani 1 1 d . .
H16 H 0.2411 1.1324 -0.0625 0.055 Uiso 1 1 calc R U
C17 C 0.20509(17) 1.01584(14) 0.05327(14) 0.0405(4) Uani 1 1 d . .
H17 H 0.1368 1.0522 0.0944 0.049 Uiso 1 1 calc R U
C18 C 0.24356(14) 0.91533(13) 0.08606(11) 0.0321(3) Uani 1 1 d . .
C19 C 0.07850(14) 0.80416(13) 0.18689(11) 0.0302(3) Uani 1 1 d . .
C20 C 0.02973(15) 0.78811(13) 0.10647(12) 0.0333(3) Uani 1 1 d . .
H20 H 0.0678 0.8229 0.0426 0.040 Uiso 1 1 calc R U
O2 O 0.18364(10) 0.86828(10) 0.18037(8) 0.0366(3) Uani 1 1 d . .
C21 C -0.07516(15) 0.72089(14) 0.11946(12) 0.0358(3) Uani 1 1 d . .
H21 H -0.1079 0.7091 0.0641 0.043 Uiso 1 1 calc R U
C22 C -0.13135(16) 0.67163(15) 0.21185(13) 0.0401(4) Uani 1 1 d . .
H22 H -0.2039 0.6271 0.2207 0.048 Uiso 1 1 calc R U
C23 C -0.08201(16) 0.68702(14) 0.29268(13) 0.0385(4) Uani 1 1 d . .
H23 H -0.1214 0.6528 0.3565 0.046 Uiso 1 1 calc R U
C24 C 0.02416(14) 0.75181(13) 0.28124(11) 0.0321(3) Uani 1 1 d . .
O3 O 0.23943(14) 0.51293(11) 0.46113(10) 0.0482(3) Uani 1 1 d . .
C25 C 0.22522(17) 0.59970(14) 0.51784(12) 0.0369(4) Uani 1 1 d . .
C26 C 0.1557(2) 0.68862(15) 0.49562(14) 0.0458(4) Uani 1 1 d . .
C27 C 0.13853(19) 0.77790(15) 0.55535(15) 0.0456(4) Uani 1 1 d . .
H27 H 0.0881 0.8367 0.5410 0.055 Uiso 1 1 calc R U
C28 C 0.19242(17) 0.78436(14) 0.63538(13) 0.0396(4) Uani 1 1 d . .
C29 C 0.26520(16) 0.69676(14) 0.65355(12) 0.0364(3) Uani 1 1 d . .
H29 H 0.3051 0.6997 0.7062 0.044 Uiso 1 1 calc R U
C30 C 0.28258(14) 0.60410(13) 0.59762(11) 0.0324(3) Uani 1 1 d . .
C31 C 0.1085(2) 0.68603(17) 0.40538(15) 0.0517(5) Uani 1 1 d . .
H31 H 0.1029 0.6170 0.3790 0.062 Uiso 1 1 calc R U
N4 N 0.07588(13) 0.76883(12) 0.36227(10) 0.0356(3) Uani 1 1 d . .
C32 C 0.1761(2) 0.88306(16) 0.69696(15) 0.0539(5) Uani 1 1 d . .
H32A H 0.1925 0.8625 0.7618 0.081 Uiso 1 1 calc R U
H32B H 0.0904 0.9097 0.7074 0.081 Uiso 1 1 calc R U
H32C H 0.2348 0.9412 0.6618 0.081 Uiso 1 1 calc R U
C36 C 0.35868(14) 0.51456(14) 0.62013(12) 0.0340(3) Uani 1 1 d . .
H36 H 0.4010 0.5200 0.6711 0.041 Uiso 1 1 calc R U
N3 N 0.36943(12) 0.42768(11) 0.57161(10) 0.0333(3) Uani 1 1 d . .
C37 C 0.43774(14) 0.33465(13) 0.58954(11) 0.0322(3) Uani 1 1 d . .
C38 C 0.49081(17) 0.31549(16) 0.67017(13) 0.0422(4) Uani 1 1 d . .
H38 H 0.4832 0.3690 0.7179 0.051 Uiso 1 1 calc R U
C39 C 0.55411(17) 0.21967(17) 0.68098(15) 0.0470(4) Uani 1 1 d . .
H39 H 0.5904 0.2079 0.7357 0.056 Uiso 1 1 calc R U
C40 C 0.56490(17) 0.14078(16) 0.61238(15) 0.0461(4) Uani 1 1 d . .
H40 H 0.6078 0.0746 0.6204 0.055 Uiso 1 1 calc R U
C41 C 0.51306(18) 0.15822(15) 0.53179(13) 0.0439(4) Uani 1 1 d . .
H41 H 0.5207 0.1044 0.4843 0.053 Uiso 1 1 calc R U
C42 C 0.45035(16) 0.25431(13) 0.52133(11) 0.0350(3) Uani 1 1 d . .
O4 O 0.40503(14) 0.27940(10) 0.43827(9) 0.0459(3) Uani 1 1 d . .
C43 C 0.32529(15) 0.20379(12) 0.41571(11) 0.0314(3) Uani 1 1 d . .
C44 C 0.24121(17) 0.13990(13) 0.48893(12) 0.0375(4) Uani 1 1 d . .
H44 H 0.2368 0.1466 0.5575 0.045 Uiso 1 1 calc R U
C45 C 0.16381(16) 0.06637(14) 0.46156(14) 0.0404(4) Uani 1 1 d . .
H45 H 0.1049 0.0236 0.5116 0.048 Uiso 1 1 calc R U
C46 C 0.17165(17) 0.05472(15) 0.36161(14) 0.0423(4) Uani 1 1 d . .
H46 H 0.1206 0.0022 0.3430 0.051 Uiso 1 1 calc R U
C47 C 0.25451(16) 0.12020(13) 0.28881(13) 0.0368(3) Uani 1 1 d . .
H47 H 0.2597 0.1123 0.2203 0.044 Uiso 1 1 calc R U
C48 C 0.33037(14) 0.19759(12) 0.31503(11) 0.0291(3) Uani 1 1 d . .
N2 N 0.41446(13) 0.26389(11) 0.23943(9) 0.0327(3) Uani 1 1 d . .
N5 N 0.0760(2) 0.26672(17) 0.13415(15) 0.0697(6) Uani 1 1 d . .
C51 C 0.06722(18) 0.33055(17) 0.19081(16) 0.0501(5) Uani 1 1 d . .
C52 C 0.0579(2) 0.4129(2) 0.2627(2) 0.0731(7) Uani 1 1 d . .
H52A H 0.0760 0.3795 0.3235 0.110 Uiso 1 1 calc R U
H52B H -0.0267 0.4426 0.2790 0.110 Uiso 1 1 calc R U
H52C H 0.1183 0.4723 0.2340 0.110 Uiso 1 1 calc R U
H1 H 0.315(3) 0.646(3) 0.145(2) 0.110 Uiso 1 1 d . U
H3 H 0.292(3) 0.460(3) 0.492(3) 0.110 Uiso 1 1 d . U

loop_
_atom_site_aniso_label
_atom_site_aniso_U_11
_atom_site_aniso_U_22
_atom_site_aniso_U_33
_atom_site_aniso_U_23
_atom_site_aniso_U_13
_atom_site_aniso_U_12
O1 0.0289(5) 0.0292(5) 0.0365(6) 0.0033(4) -0.0051(4) 0.0001(4)
C1 0.0280(7) 0.0278(7) 0.0263(7) -0.0024(5) -0.0105(5) -0.0009(5)
C2 0.0323(7) 0.0280(7) 0.0273(7) -0.0022(5) -0.0131(6) -0.0009(6)
C3 0.0340(8) 0.0296(7) 0.0291(7) -0.0027(6) -0.0160(6) 0.0027(6)
C4 0.0285(7) 0.0370(8) 0.0319(7) -0.0049(6) -0.0140(6) 0.0008(6)
C5 0.0283(7) 0.0336(7) 0.0300(7) -0.0016(6) -0.0103(6) -0.0046(6)
C6 0.0296(7) 0.0273(7) 0.0268(7) -0.0030(5) -0.0115(5) -0.0019(5)
C7 0.0326(7) 0.0301(7) 0.0302(7) -0.0007(6) -0.0117(6) 0.0009(6)
C8 0.0295(8) 0.0453(9) 0.0523(10) -0.0021(8) -0.0120(7) 0.0045(7)
C12 0.0323(7) 0.0268(7) 0.0269(7) -0.0008(5) -0.0086(6) -0.0047(6)
N1 0.0338(6) 0.0248(6) 0.0283(6) -0.0008(5) -0.0087(5) -0.0012(5)
C13 0.0325(7) 0.0247(7) 0.0305(7) -0.0012(5) -0.0092(6) -0.0019(6)
C14 0.0386(8) 0.0326(8) 0.0344(8) 0.0028(6) -0.0053(7) 0.0008(6)
C15 0.0503(10) 0.0364(9) 0.0431(9) 0.0106(7) -0.0122(8) -0.0039(7)
C16 0.0542(11) 0.0289(8) 0.0579(11) 0.0025(7) -0.0230(9) 0.0044(7)
C17 0.0416(9) 0.0362(8) 0.0476(10) -0.0110(7) -0.0166(7) 0.0084(7)
C18 0.0327(8) 0.0349(8) 0.0299(7) -0.0052(6) -0.0095(6) -0.0028(6)
C19 0.0263(7) 0.0339(7) 0.0317(7) -0.0055(6) -0.0090(6) 0.0056(6)
C20 0.0339(8) 0.0365(8) 0.0309(7) -0.0031(6) -0.0106(6) 0.0048(6)
O2 0.0311(6) 0.0510(7) 0.0278(5) -0.0057(5) -0.0072(4) -0.0052(5)
C21 0.0353(8) 0.0390(8) 0.0381(8) -0.0060(7) -0.0178(7) 0.0058(7)
C22 0.0357(8) 0.0422(9) 0.0448(9) -0.0016(7) -0.0154(7) -0.0043(7)
C23 0.0374(9) 0.0408(9) 0.0370(8) 0.0015(7) -0.0101(7) -0.0030(7)
C24 0.0314(7) 0.0354(8) 0.0314(7) -0.0047(6) -0.0110(6) 0.0047(6)
O3 0.0731(9) 0.0416(7) 0.0406(7) -0.0057(5) -0.0333(6) 0.0026(6)
C25 0.0464(9) 0.0370(8) 0.0302(8) 0.0019(6) -0.0162(7) -0.0072(7)
C26 0.0615(12) 0.0386(9) 0.0456(10) 0.0015(7) -0.0299(9) -0.0029(8)
C27 0.0556(11) 0.0363(9) 0.0509(10) 0.0017(8) -0.0257(9) -0.0010(8)
C28 0.0469(10) 0.0373(8) 0.0342(8) 0.0021(7) -0.0109(7) -0.0071(7)
C29 0.0415(9) 0.0410(9) 0.0287(7) 0.0014(6) -0.0134(6) -0.0075(7)
C30 0.0315(7) 0.0384(8) 0.0267(7) 0.0032(6) -0.0079(6) -0.0082(6)
C31 0.0667(13) 0.0455(10) 0.0511(11) -0.0057(8) -0.0295(10) 0.0025(9)
N4 0.0353(7) 0.0445(8) 0.0279(6) -0.0002(6) -0.0103(5) -0.0014(6)
C32 0.0772(14) 0.0413(10) 0.0473(11) -0.0051(8) -0.0230(10) 0.0023(9)
C36 0.0303(7) 0.0432(9) 0.0304(7) -0.0011(6) -0.0112(6) -0.0071(6)
N3 0.0309(7) 0.0421(7) 0.0273(6) 0.0000(5) -0.0087(5) -0.0031(5)
C37 0.0266(7) 0.0411(8) 0.0285(7) -0.0003(6) -0.0067(6) -0.0048(6)
C38 0.0417(9) 0.0532(10) 0.0375(9) -0.0093(8) -0.0187(7) 0.0037(8)
C39 0.0406(9) 0.0604(12) 0.0456(10) -0.0015(9) -0.0218(8) 0.0030(8)
C40 0.0390(9) 0.0478(10) 0.0494(10) 0.0027(8) -0.0092(8) 0.0035(8)
C41 0.0533(11) 0.0384(9) 0.0367(9) -0.0025(7) -0.0056(8) -0.0048(8)
C42 0.0392(8) 0.0378(8) 0.0274(7) 0.0031(6) -0.0087(6) -0.0116(7)
O4 0.0752(9) 0.0352(6) 0.0328(6) 0.0053(5) -0.0253(6) -0.0219(6)
C43 0.0406(8) 0.0228(7) 0.0324(7) -0.0016(6) -0.0120(6) -0.0014(6)
C44 0.0460(9) 0.0342(8) 0.0310(8) 0.0012(6) -0.0084(7) -0.0014(7)
C45 0.0338(8) 0.0382(9) 0.0462(9) 0.0073(7) -0.0076(7) -0.0042(7)
C46 0.0383(9) 0.0387(9) 0.0541(10) -0.0018(8) -0.0198(8) -0.0071(7)
C47 0.0417(9) 0.0363(8) 0.0371(8) -0.0045(7) -0.0179(7) -0.0013(7)
C48 0.0330(7) 0.0241(7) 0.0308(7) -0.0011(5) -0.0094(6) 0.0030(6)
N2 0.0403(7) 0.0298(6) 0.0275(6) -0.0015(5) -0.0082(5) -0.0002(5)
N5 0.0934(16) 0.0575(11) 0.0480(10) 0.0037(9) -0.0024(10) 0.0155(10)
C51 0.0430(10) 0.0476(11) 0.0509(11) 0.0089(9) 0.0005(8) 0.0086(8)
C52 0.0459(12) 0.0703(15) 0.0912(18) -0.0236(13) 0.0084(12) -0.0128(11)

loop_
_atom_type_symbol
_atom_type_description
_atom_type_scat_dispersion_real
_atom_type_scat_dispersion_imag
_atom_type_scat_source
C C 0.0033 0.0016 'International Tables Vol C Tables 4.2.6.8 and 6.1.1.4'
H H 0.0000 0.0000 'International Tables Vol C Tables 4.2.6.8 and 6.1.1.4'
N N 0.0061 0.0033 'International Tables Vol C Tables 4.2.6.8 and 6.1.1.4'
O O 0.0106 0.0060 'International Tables Vol C Tables 4.2.6.8 and 6.1.1.4'

loop_
_geom_angle_atom_site_label_1
_geom_angle_atom_site_label_2
_geom_angle_atom_site_label_3
_geom_angle
C1 O1 H1 106(2)
O1 C1 C2 119.09(13)
O1 C1 C6 121.66(13)
C2 C1 C6 119.25(13)
C3 C2 C1 119.05(13)
C3 C2 C7 120.56(13)
C1 C2 C7 120.38(13)
C4 C3 C2 122.72(14)
C4 C3 H3A 118.6
C2 C3 H3A 118.6
C3 C4 C5 117.46(14)
C3 C4 C8 120.95(14)
C5 C4 C8 121.58(14)
C4 C5 C6 122.09(14)
C4 C5 H5 119.0
C6 C5 H5 119.0
C5 C6 C1 119.38(13)
C5 C6 C12 119.31(13)
C1 C6 C12 121.30(13)
N2 C7 C2 121.44(14)
N2 C7 H7 119.3
C2 C7 H7 119.3
C4 C8 H8A 109.5
C4 C8 H8B 109.5
H8A C8 H8B 109.5
C4 C8 H8C 109.5
H8A C8 H8C 109.5
H8B C8 H8C 109.5
N1 C12 C6 121.50(13)
N1 C12 H12 119.2
C6 C12 H12 119.2
C12 N1 C13 119.79(13)
C18 C13 C14 118.55(14)
C18 C13 N1 118.02(13)
C14 C13 N1 123.37(14)
C15 C14 C13 120.26(16)
C15 C14 H14 119.9
C13 C14 H14 119.9
C16 C15 C14 120.35(16)
C16 C15 H15 119.8
C14 C15 H15 119.8
C15 C16 C17 120.20(16)
C15 C16 H16 119.9
C17 C16 H16 119.9
C18 C17 C16 119.60(16)
C18 C17 H17 120.2
C16 C17 H17 120.2
C17 C18 O2 119.96(14)
C17 C18 C13 121.00(15)
O2 C18 C13 118.99(14)
C20 C19 O2 123.75(14)
C20 C19 C24 120.49(14)
O2 C19 C24 115.73(13)
C19 C20 C21 119.91(15)
C19 C20 H20 120.0
C21 C20 H20 120.0
C19 O2 C18 116.63(12)
C22 C21 C20 120.25(15)
C22 C21 H21 119.9
C20 C21 H21 119.9
C21 C22 C23 119.96(16)
C21 C22 H22 120.0
C23 C22 H22 120.0
C24 C23 C22 120.92(16)
C24 C23 H23 119.5
C22 C23 H23 119.5
C23 C24 C19 118.43(14)
C23 C24 N4 121.96(14)
C19 C24 N4 119.58(14)
C25 O3 H3 104.2(19)
O3 C25 C26 119.19(15)
O3 C25 C30 121.59(15)
C26 C25 C30 119.18(16)
C25 C26 C27 119.47(16)
C25 C26 C31 117.56(17)
C27 C26 C31 122.89(17)
C26 C27 C28 122.80(17)
C26 C27 H27 118.6
C28 C27 H27 118.6
C29 C28 C27 116.60(16)
C29 C28 C32 121.37(16)
C27 C28 C32 121.99(17)
C28 C29 C30 122.81(15)
C28 C29 H29 118.6
C30 C29 H29 118.6
C29 C30 C25 119.05(15)
C29 C30 C36 120.62(14)
C25 C30 C36 120.33(15)
N4 C31 C26 123.71(18)
N4 C31 H31 118.1
C26 C31 H31 118.1
C31 N4 C24 116.87(15)
C28 C32 H32A 109.5
C28 C32 H32B 109.5
H32A C32 H32B 109.5
C28 C32 H32C 109.5
H32A C32 H32C 109.5
H32B C32 H32C 109.5
N3 C36 C30 120.25(14)
N3 C36 H36 119.9
C30 C36 H36 119.9
C36 N3 C37 124.87(13)
C42 C37 C38 118.06(16)
C42 C37 N3 116.05(14)
C38 C37 N3 125.88(15)
C39 C38 C37 120.66(17)
C39 C38 H38 119.7
C37 C38 H38 119.7
C38 C39 C40 120.20(17)
C38 C39 H39 119.9
C40 C39 H39 119.9
C39 C40 C41 120.06(18)
C39 C40 H40 120.0
C41 C40 H40 120.0
C42 C41 C40 119.39(17)
C42 C41 H41 120.3
C40 C41 H41 120.3
C41 C42 O4 121.63(15)
C41 C42 C37 121.63(15)
O4 C42 C37 116.56(15)
C43 O4 C42 117.65(12)
C44 C43 O4 122.44(14)
C44 C43 C48 120.99(14)
O4 C43 C48 116.53(13)
C45 C44 C43 119.63(15)
C45 C44 H44 120.2
C43 C44 H44 120.2
C44 C45 C46 120.39(16)
C44 C45 H45 119.8
C46 C45 H45 119.8
C45 C46 C47 119.65(15)
C45 C46 H46 120.2
C47 C46 H46 120.2
C46 C47 C48 120.81(15)
C46 C47 H47 119.6
C48 C47 H47 119.6
C43 C48 C47 118.39(14)
C43 C48 N2 121.58(13)
C47 C48 N2 119.95(14)
C7 N2 C48 117.70(13)
N5 C51 C52 179.1(2)
C51 C52 H52A 109.5
C51 C52 H52B 109.5
H52A C52 H52B 109.5
C51 C52 H52C 109.5
H52A C52 H52C 109.5
H52B C52 H52C 109.5

loop_
_geom_bond_atom_site_label_1
_geom_bond_atom_site_label_2
_geom_bond_distance
O1 C1 1.3502(18)
O1 H1 0.94(3)
C1 C2 1.406(2)
C1 C6 1.414(2)
C2 C3 1.399(2)
C2 C7 1.466(2)
C3 C4 1.389(2)
C3 H3A 0.9500
C4 C5 1.390(2)
C4 C8 1.509(2)
C5 C6 1.401(2)
C5 H5 0.9500
C6 C12 1.453(2)
C7 N2 1.276(2)
C7 H7 0.9500
C8 H8A 0.9800
C8 H8B 0.9800
C8 H8C 0.9800
C12 N1 1.284(2)
C12 H12 0.9500
N1 C13 1.4145(18)
C13 C18 1.397(2)
C13 C14 1.399(2)
C14 C15 1.384(2)
C14 H14 0.9500
C15 C16 1.383(3)
C15 H15 0.9500
C16 C17 1.385(3)
C16 H16 0.9500
C17 C18 1.384(2)
C17 H17 0.9500
C18 O2 1.3923(19)
C19 C20 1.386(2)
C19 O2 1.3880(19)
C19 C24 1.404(2)
C20 C21 1.393(2)
C20 H20 0.9500
C21 C22 1.372(2)
C21 H21 0.9500
C22 C23 1.394(2)
C22 H22 0.9500
C23 C24 1.391(2)
C23 H23 0.9500
C24 N4 1.416(2)
O3 C25 1.347(2)
O3 H3 1.01(3)
C25 C26 1.391(3)
C25 C30 1.417(2)
C26 C27 1.396(3)
C26 C31 1.480(3)
C27 C28 1.398(2)
C27 H27 0.9500
C28 C29 1.384(2)
C28 C32 1.508(3)
C29 C30 1.400(2)
C29 H29 0.9500
C30 C36 1.444(2)
C31 N4 1.240(2)
C31 H31 0.9500
C32 H32A 0.9800
C32 H32B 0.9800
C32 H32C 0.9800
C36 N3 1.283(2)
C36 H36 0.9500
N3 C37 1.405(2)
C37 C42 1.391(2)
C37 C38 1.399(2)
C38 C39 1.380(3)
C38 H38 0.9500
C39 C40 1.383(3)
C39 H39 0.9500
C40 C41 1.388(3)
C40 H40 0.9500
C41 C42 1.378(3)
C41 H41 0.9500
C42 O4 1.3880(19)
O4 C43 1.3874(18)
C43 C44 1.386(2)
C43 C48 1.392(2)
C44 C45 1.383(2)
C44 H44 0.9500
C45 C46 1.385(3)
C45 H45 0.9500
C46 C47 1.387(2)
C46 H46 0.9500
C47 C48 1.396(2)
C47 H47 0.9500
C48 N2 1.4191(19)
N5 C51 1.131(3)
C51 C52 1.448(3)
C52 H52A 0.9800
C52 H52B 0.9800
C52 H52C 0.9800

loop_
_geom_hbond_atom_site_label_D
_geom_hbond_atom_site_label_H
_geom_hbond_atom_site_label_A
_geom_hbond_distance_DH
_geom_hbond_distance_HA
_geom_hbond_distance_DA
_geom_hbond_angle_DHA
O1 H1 N1 0.94(3) 1.74(3) 2.6022(16) 150(3)
O3 H3 N3 1.01(3) 1.59(3) 2.5346(18) 152(3)

loop_
_geom_torsion_atom_site_label_1
_geom_torsion_atom_site_label_2
_geom_torsion_atom_site_label_3
_geom_torsion_atom_site_label_4
_geom_torsion
O1 C1 C2 C3 179.05(13)
C6 C1 C2 C3 -0.7(2)
O1 C1 C2 C7 -2.4(2)
C6 C1 C2 C7 177.80(13)
C1 C2 C3 C4 2.2(2)
C7 C2 C3 C4 -176.29(13)
C2 C3 C4 C5 -1.8(2)
C2 C3 C4 C8 178.90(14)
C3 C4 C5 C6 0.0(2)
C8 C4 C5 C6 179.22(14)
C4 C5 C6 C1 1.5(2)
C4 C5 C6 C12 -177.59(13)
O1 C1 C6 C5 179.19(13)
C2 C1 C6 C5 -1.0(2)
O1 C1 C6 C12 -1.8(2)
C2 C1 C6 C12 177.98(13)
C3 C2 C7 N2 -23.3(2)
C1 C2 C7 N2 158.23(14)
C5 C6 C12 N1 178.40(13)
C1 C6 C12 N1 -0.6(2)
C6 C12 N1 C13 -177.17(13)
C12 N1 C13 C18 -153.15(14)
C12 N1 C13 C14 29.7(2)
C18 C13 C14 C15 1.7(2)
N1 C13 C14 C15 178.86(15)
C13 C14 C15 C16 0.0(3)
C14 C15 C16 C17 -1.2(3)
C15 C16 C17 C18 0.5(3)
C16 C17 C18 O2 178.75(15)
C16 C17 C18 C13 1.3(2)
C14 C13 C18 C17 -2.4(2)
N1 C13 C18 C17 -179.68(14)
C14 C13 C18 O2 -179.88(14)
N1 C13 C18 O2 2.8(2)
O2 C19 C20 C21 178.97(14)
C24 C19 C20 C21 1.0(2)
C20 C19 O2 C18 -2.0(2)
C24 C19 O2 C18 176.08(13)
C17 C18 O2 C19 87.06(18)
C13 C18 O2 C19 -95.44(16)
C19 C20 C21 C22 0.8(2)
C20 C21 C22 C23 -1.3(3)
C21 C22 C23 C24 -0.1(3)
C22 C23 C24 C19 1.9(2)
C22 C23 C24 N4 179.88(15)
C20 C19 C24 C23 -2.3(2)
O2 C19 C24 C23 179.55(14)
C20 C19 C24 N4 179.64(14)
O2 C19 C24 N4 1.5(2)
O3 C25 C26 C27 178.72(17)
C30 C25 C26 C27 -3.2(3)
O3 C25 C26 C31 -4.4(3)
C30 C25 C26 C31 173.68(17)
C25 C26 C27 C28 2.5(3)
C31 C26 C27 C28 -174.22(19)
C26 C27 C28 C29 0.0(3)
C26 C27 C28 C32 178.03(19)
C27 C28 C29 C30 -1.8(3)
C32 C28 C29 C30 -179.82(17)
C28 C29 C30 C25 1.0(2)
C28 C29 C30 C36 -179.52(15)
O3 C25 C30 C29 179.55(15)
C26 C25 C30 C29 1.5(2)
O3 C25 C30 C36 0.1(2)
C26 C25 C30 C36 -177.91(16)
C25 C26 C31 N4 -159.9(2)
C27 C26 C31 N4 16.9(3)
C26 C31 N4 C24 -175.46(18)
C23 C24 N4 C31 58.7(2)
C19 C24 N4 C31 -123.27(19)
C29 C30 C36 N3 176.72(15)
C25 C30 C36 N3 -3.8(2)
C30 C36 N3 C37 -177.92(14)
C36 N3 C37 C42 -172.60(15)
C36 N3 C37 C38 8.9(3)
C42 C37 C38 C39 0.3(3)
N3 C37 C38 C39 178.75(16)
C37 C38 C39 C40 -0.6(3)
C38 C39 C40 C41 0.6(3)
C39 C40 C41 C42 -0.4(3)
C40 C41 C42 O4 175.07(15)
C40 C41 C42 C37 0.1(3)
C38 C37 C42 C41 0.0(2)
N3 C37 C42 C41 -178.67(15)
C38 C37 C42 O4 -175.24(14)
N3 C37 C42 O4 6.1(2)
C41 C42 O4 C43 55.5(2)
C37 C42 O4 C43 -129.32(16)
C42 O4 C43 C44 33.9(2)
C42 O4 C43 C48 -148.32(15)
O4 C43 C44 C45 179.69(15)
C48 C43 C44 C45 2.0(2)
C43 C44 C45 C46 1.3(3)
C44 C45 C46 C47 -2.4(3)
C45 C46 C47 C48 0.1(3)
C44 C43 C48 C47 -4.2(2)
O4 C43 C48 C47 178.03(14)
C44 C43 C48 N2 178.89(14)
O4 C43 C48 N2 1.1(2)
C46 C47 C48 C43 3.1(2)
C46 C47 C48 N2 -179.94(15)
C2 C7 N2 C48 175.54(13)
C43 C48 N2 C7 -67.7(2)
C47 C48 N2 C7 115.40(17)
